data_1508777
loop_
_publ_author_name
'Gu, Peiming'
'Kang, Xiao-Yan'
'Sun, Jian'
'Wang, Bao-Juan'
'Yi, Ming'
'Li, Xue-Qiang'
'Xue, Ping'
'Li, Rui'

_publ_section_title
;
 Intramolecular Schmidt reaction of acyl chlorides with alkyl azides:
 rapid access to fused polycyclic nitrogen-containing heterocycles via a
 multistep one-pot transformation.
;
_journal_issue 22
_journal_name_full 'Organic letters'
_journal_page_first 5796
_journal_page_last 5799
_journal_paper_doi 10.1021/ol302890a
_journal_volume 14
_journal_year 2012
_chemical_formula_sum 'C16 H15 N O'
_chemical_formula_weight 237.29
_chemical_name_systematic
; 
 ? 
;
_space_group_IT_number 14
_symmetry_cell_setting monoclinic
_symmetry_space_group_name_Hall '-P 2ybc'
_symmetry_space_group_name_H-M 'P 1 21/c 1'
_atom_sites_solution_hydrogens geom
_atom_sites_solution_primary direct
_atom_sites_solution_secondary difmap
_audit_creation_method SHELXL-97
_cell_angle_alpha 90.00
_cell_angle_beta 90.631(17)
_cell_angle_gamma 90.00
_cell_formula_units_Z 4
_cell_length_a 6.965(10)
_cell_length_b 9.910(15)
_cell_length_c 17.31(3)
_cell_measurement_reflns_used 943
_cell_measurement_temperature 296(2)
_cell_measurement_theta_max 26.51
_cell_measurement_theta_min 2.35
_cell_volume 1195(3)
_computing_cell_refinement 'Bruker SAINT'
_computing_data_collection 'Bruker APEX2'
_computing_data_reduction 'Bruker SAINT'
_computing_molecular_graphics 'Bruker SHELXTL'
_computing_publication_material 'Bruker SHELXTL'
_computing_structure_refinement 'SHELXL-97 (Sheldrick, 2008)'
_computing_structure_solution 'SHELXS-97 (Sheldrick, 2008)'
_diffrn_ambient_temperature 296(2)
_diffrn_measured_fraction_theta_full 0.977
_diffrn_measured_fraction_theta_max 0.977
_diffrn_measurement_device_type 'Bruker APEX-II CCD'
_diffrn_measurement_method '\f and \w scans'
_diffrn_radiation_monochromator graphite
_diffrn_radiation_source 'fine-focus sealed tube'
_diffrn_radiation_type MoK\a
_diffrn_radiation_wavelength 0.71073
_diffrn_reflns_av_R_equivalents 0.0750
_diffrn_reflns_av_sigmaI/netI 0.1212
_diffrn_reflns_limit_h_max 5
_diffrn_reflns_limit_h_min -8
_diffrn_reflns_limit_k_max 8
_diffrn_reflns_limit_k_min -11
_diffrn_reflns_limit_l_max 20
_diffrn_reflns_limit_l_min -20
_diffrn_reflns_number 5056
_diffrn_reflns_theta_full 25.20
_diffrn_reflns_theta_max 25.20
_diffrn_reflns_theta_min 2.35
_exptl_absorpt_coefficient_mu 0.082
_exptl_absorpt_correction_T_max 0.9821
_exptl_absorpt_correction_T_min 0.9774
_exptl_absorpt_correction_type multi-scan
_exptl_absorpt_process_details SADABS
_exptl_crystal_colour colorless
_exptl_crystal_density_diffrn 1.319
_exptl_crystal_density_method 'not measured'
_exptl_crystal_description block
_exptl_crystal_F_000 504
_exptl_crystal_size_max 0.28
_exptl_crystal_size_mid 0.23
_exptl_crystal_size_min 0.22
_refine_diff_density_max 0.182
_refine_diff_density_min -0.184
_refine_diff_density_rms 0.041
_refine_ls_extinction_method none
_refine_ls_goodness_of_fit_ref 1.176
_refine_ls_hydrogen_treatment constr
_refine_ls_matrix_type full
_refine_ls_number_parameters 163
_refine_ls_number_reflns 2111
_refine_ls_number_restraints 0
_refine_ls_restrained_S_all 1.176
_refine_ls_R_factor_all 0.2089
_refine_ls_R_factor_gt 0.1189
_refine_ls_shift/su_max 0.000
_refine_ls_shift/su_mean 0.000
_refine_ls_structure_factor_coef Fsqd
_refine_ls_weighting_details 'calc w=1/[\s^2^(Fo^2^)+(0.0286P)^2^+0.8408P] where P=(Fo^2^+2Fc^2^)/3'
_refine_ls_weighting_scheme calc
_refine_ls_wR_factor_gt 0.1387
_refine_ls_wR_factor_ref 0.1601
_reflns_number_gt 1106
_reflns_number_total 2111
_reflns_threshold_expression >2sigma(I)
_cod_data_source_file ol302890a_si_002.cif
_cod_data_source_block p21c
_cod_depositor_comments
;
The following automatic conversions were performed:

'_symmetry_cell_setting' value 'Monoclinic' changed to 'monoclinic'
according to /home/saulius/struct/CIF-dictionaries/cif_core.dic
dictionary named 'cif_core.dic' version 2.4.2 from 2011-04-26.

Automatic conversion script
Id: cif_fix_values 1891 2012-01-12 08:04:46Z andrius 
;
_cod_original_sg_symbol_H-M P2(1)/c
_cod_database_code 1508777

loop_
_symmetry_equiv_pos_as_xyz
'x, y, z'
'-x, y+1/2, -z+1/2'
'-x, -y, -z'
'x, -y-1/2, z-1/2'

loop_
_atom_site_label
_atom_site_type_symbol
_atom_site_fract_x
_atom_site_fract_y
_atom_site_fract_z
_atom_site_U_iso_or_equiv
_atom_site_adp_type
_atom_site_occupancy
_atom_site_symmetry_multiplicity
_atom_site_calc_flag
_atom_site_refinement_flags
C1 C 0.6603(6) 0.5724(5) 0.0856(2) 0.0420(11) Uani 1 1 d .
C2 C 0.7174(7) 0.4670(5) 0.1344(3) 0.0562(13) Uani 1 1 d .
H2 H 0.8353 0.4254 0.1267 0.067 Uiso 1 1 calc R
C3 C 0.6042(7) 0.4247(5) 0.1923(3) 0.0604(14) Uani 1 1 d .
H3 H 0.6445 0.3534 0.2235 0.072 Uiso 1 1 calc R
C4 C 0.4270(7) 0.4864(5) 0.2063(2) 0.0491(12) Uani 1 1 d .
C5 C 0.3101(8) 0.4437(5) 0.2676(3) 0.0660(15) Uani 1 1 d .
H5 H 0.3502 0.3719 0.2984 0.079 Uiso 1 1 calc R
C6 C 0.1423(8) 0.5043(6) 0.2824(3) 0.0731(17) Uani 1 1 d .
H6 H 0.0661 0.4739 0.3226 0.088 Uiso 1 1 calc R
C7 C 0.0833(7) 0.6127(6) 0.2373(3) 0.0653(15) Uani 1 1 d .
H7 H -0.0308 0.6566 0.2488 0.078 Uiso 1 1 calc R
C8 C 0.1891(6) 0.6560(5) 0.1765(2) 0.0519(13) Uani 1 1 d .
H8 H 0.1453 0.7278 0.1466 0.062 Uiso 1 1 calc R
C9 C 0.3653(6) 0.5928(5) 0.1583(2) 0.0412(11) Uani 1 1 d .
C10 C 0.4834(6) 0.6329(4) 0.0952(2) 0.0396(11) Uani 1 1 d .
C11 C 0.4145(6) 0.7293(4) 0.0353(2) 0.0418(11) Uani 1 1 d .
C12 C 0.7559(5) 0.7599(5) 0.0005(2) 0.0462(12) Uani 1 1 d .
H12 H 0.8096 0.8173 0.0414 0.055 Uiso 1 1 calc R
C13 C 0.7867(6) 0.6154(5) 0.0211(2) 0.0491(12) Uani 1 1 d .
H13A H 0.9199 0.6021 0.0362 0.059 Uiso 1 1 calc R
H13B H 0.7607 0.5596 -0.0238 0.059 Uiso 1 1 calc R
C14 C 0.5035(6) 0.8726(5) -0.0737(2) 0.0550(13) Uani 1 1 d .
H14A H 0.4314 0.9514 -0.0579 0.066 Uiso 1 1 calc R
H14B H 0.4299 0.8237 -0.1126 0.066 Uiso 1 1 calc R
C15 C 0.6982(7) 0.9117(6) -0.1037(3) 0.0770(17) Uani 1 1 d .
H15A H 0.6959 0.9166 -0.1596 0.092 Uiso 1 1 calc R
H15B H 0.7368 0.9989 -0.0833 0.092 Uiso 1 1 calc R
C16 C 0.8325(6) 0.8050(5) -0.0769(2) 0.0695(15) Uani 1 1 d .
H16A H 0.9617 0.8405 -0.0714 0.083 Uiso 1 1 calc R
H16B H 0.8342 0.7304 -0.1132 0.083 Uiso 1 1 calc R
N1 N 0.5494(4) 0.7866(4) -0.00791(18) 0.0449(10) Uani 1 1 d .
O1 O 0.2427(4) 0.7520(3) 0.02302(15) 0.0582(9) Uani 1 1 d .

loop_
_atom_site_aniso_label
_atom_site_aniso_U_11
_atom_site_aniso_U_22
_atom_site_aniso_U_33
_atom_site_aniso_U_23
_atom_site_aniso_U_13
_atom_site_aniso_U_12
C1 0.047(3) 0.035(3) 0.044(2) -0.009(2) -0.006(2) 0.000(2)
C2 0.056(3) 0.047(4) 0.066(3) -0.005(3) -0.008(2) 0.014(3)
C3 0.082(4) 0.044(4) 0.054(3) 0.005(3) -0.011(3) 0.008(3)
C4 0.063(3) 0.041(3) 0.043(3) -0.005(2) -0.005(2) -0.004(3)
C5 0.085(4) 0.062(4) 0.051(3) 0.004(3) -0.003(3) -0.009(3)
C6 0.081(4) 0.087(5) 0.051(3) -0.001(3) 0.011(3) -0.021(4)
C7 0.063(3) 0.075(5) 0.058(3) -0.013(3) 0.010(3) -0.004(3)
C8 0.051(3) 0.053(4) 0.052(3) -0.008(2) 0.001(2) -0.001(3)
C9 0.048(3) 0.037(3) 0.038(2) -0.013(2) -0.008(2) -0.003(2)
C10 0.040(2) 0.036(3) 0.043(2) -0.010(2) -0.0066(19) -0.004(2)
C11 0.043(3) 0.040(3) 0.043(2) -0.006(2) -0.0070(19) 0.008(2)
C12 0.038(2) 0.054(4) 0.046(2) -0.002(2) -0.0036(18) 0.000(2)
C13 0.043(3) 0.051(4) 0.053(3) -0.008(2) -0.007(2) 0.008(2)
C14 0.064(3) 0.054(4) 0.047(3) 0.004(2) 0.000(2) 0.011(3)
C15 0.071(4) 0.091(5) 0.069(3) 0.027(3) 0.019(3) 0.010(3)
C16 0.055(3) 0.088(5) 0.065(3) 0.017(3) 0.006(2) 0.002(3)
N1 0.040(2) 0.045(3) 0.050(2) 0.0076(18) -0.0002(16) 0.0040(19)
O1 0.0401(17) 0.069(2) 0.0650(19) 0.0125(18) -0.0060(13) 0.0090(17)

loop_
_atom_type_symbol
_atom_type_description
_atom_type_scat_dispersion_real
_atom_type_scat_dispersion_imag
_atom_type_scat_source
C C 0.0033 0.0016 'International Tables Vol C Tables 4.2.6.8 and 6.1.1.4'
H H 0.0000 0.0000 'International Tables Vol C Tables 4.2.6.8 and 6.1.1.4'
N N 0.0061 0.0033 'International Tables Vol C Tables 4.2.6.8 and 6.1.1.4'
O O 0.0106 0.0060 'International Tables Vol C Tables 4.2.6.8 and 6.1.1.4'

loop_
_geom_angle_atom_site_label_1
_geom_angle_atom_site_label_2
_geom_angle_atom_site_label_3
_geom_angle
C10 C1 C2 120.0(4)
C10 C1 C13 120.0(4)
C2 C1 C13 119.9(4)
C3 C2 C1 121.1(5)
C3 C2 H2 119.5
C1 C2 H2 119.5
C2 C3 C4 121.0(4)
C2 C3 H3 119.5
C4 C3 H3 119.5
C3 C4 C9 119.3(4)
C3 C4 C5 121.1(5)
C9 C4 C5 119.6(5)
C6 C5 C4 121.4(5)
C6 C5 H5 119.3
C4 C5 H5 119.3
C5 C6 C7 119.5(5)
C5 C6 H6 120.2
C7 C6 H6 120.2
C8 C7 C6 121.3(5)
C8 C7 H7 119.3
C6 C7 H7 119.3
C7 C8 C9 120.7(5)
C7 C8 H8 119.7
C9 C8 H8 119.7
C4 C9 C8 117.4(4)
C4 C9 C10 119.0(4)
C8 C9 C10 123.6(4)
C1 C10 C9 119.4(4)
C1 C10 C11 118.5(4)
C9 C10 C11 121.9(4)
O1 C11 N1 120.9(4)
O1 C11 C10 122.8(4)
N1 C11 C10 116.1(4)
N1 C12 C13 109.6(3)
N1 C12 C16 102.3(3)
C13 C12 C16 116.4(4)
N1 C12 H12 109.4
C13 C12 H12 109.4
C16 C12 H12 109.4
C12 C13 C1 111.7(4)
C12 C13 H13A 109.3
C1 C13 H13A 109.3
C12 C13 H13B 109.3
C1 C13 H13B 109.3
H13A C13 H13B 107.9
N1 C14 C15 103.2(3)
N1 C14 H14A 111.1
C15 C14 H14A 111.1
N1 C14 H14B 111.1
C15 C14 H14B 111.1
H14A C14 H14B 109.1
C16 C15 C14 106.0(4)
C16 C15 H15A 110.5
C14 C15 H15A 110.5
C16 C15 H15B 110.5
C14 C15 H15B 110.5
H15A C15 H15B 108.7
C15 C16 C12 105.1(4)
C15 C16 H16A 110.7
C12 C16 H16A 110.7
C15 C16 H16B 110.7
C12 C16 H16B 110.7
H16A C16 H16B 108.8
C11 N1 C14 122.5(3)
C11 N1 C12 124.3(3)
C14 N1 C12 112.9(3)

loop_
_geom_bond_atom_site_label_1
_geom_bond_atom_site_label_2
_geom_bond_distance
C1 C10 1.382(5)
C1 C2 1.398(6)
C1 C13 1.492(6)
C2 C3 1.349(6)
C2 H2 0.9300
C3 C4 1.401(6)
C3 H3 0.9300
C4 C9 1.406(6)
C4 C5 1.409(6)
C5 C6 1.341(6)
C5 H5 0.9300
C6 C7 1.388(7)
C6 H6 0.9300
C7 C8 1.360(6)
C7 H7 0.9300
C8 C9 1.416(5)
C8 H8 0.9300
C9 C10 1.432(5)
C10 C11 1.486(5)
C11 O1 1.233(4)
C11 N1 1.334(5)
C12 N1 1.468(5)
C12 C13 1.490(6)
C12 C16 1.515(5)
C12 H12 0.9800
C13 H13A 0.9700
C13 H13B 0.9700
C14 N1 1.455(5)
C14 C15 1.508(6)
C14 H14A 0.9700
C14 H14B 0.9700
C15 C16 1.482(6)
C15 H15A 0.9700
C15 H15B 0.9700
C16 H16A 0.9700
C16 H16B 0.9700

loop_
_geom_torsion_atom_site_label_1
_geom_torsion_atom_site_label_2
_geom_torsion_atom_site_label_3
_geom_torsion_atom_site_label_4
_geom_torsion
C10 C1 C2 C3 -1.5(6)
C13 C1 C2 C3 -178.9(4)
C1 C2 C3 C4 -1.0(7)
C2 C3 C4 C9 1.0(7)
C2 C3 C4 C5 -179.0(4)
C3 C4 C5 C6 178.5(5)
C9 C4 C5 C6 -1.4(7)
C4 C5 C6 C7 -1.0(7)
C5 C6 C7 C8 2.3(8)
C6 C7 C8 C9 -1.2(7)
C3 C4 C9 C8 -177.4(4)
C5 C4 C9 C8 2.5(6)
C3 C4 C9 C10 1.6(6)
C5 C4 C9 C10 -178.5(4)
C7 C8 C9 C4 -1.2(6)
C7 C8 C9 C10 179.8(4)
C2 C1 C10 C9 4.0(6)
C13 C1 C10 C9 -178.6(4)
C2 C1 C10 C11 -170.6(4)
C13 C1 C10 C11 6.8(6)
C4 C9 C10 C1 -4.0(6)
C8 C9 C10 C1 174.9(4)
C4 C9 C10 C11 170.4(4)
C8 C9 C10 C11 -10.7(6)
C1 C10 C11 O1 154.1(4)
C9 C10 C11 O1 -20.4(6)
C1 C10 C11 N1 -22.9(5)
C9 C10 C11 N1 162.6(4)
N1 C12 C13 C1 -48.1(4)
C16 C12 C13 C1 -163.6(3)
C10 C1 C13 C12 29.7(5)
C2 C1 C13 C12 -153.0(4)
N1 C14 C15 C16 23.6(5)
C14 C15 C16 C12 -33.0(5)
N1 C12 C16 C15 28.5(5)
C13 C12 C16 C15 148.0(4)
O1 C11 N1 C14 -3.3(6)
C10 C11 N1 C14 173.8(4)
O1 C11 N1 C12 -176.9(4)
C10 C11 N1 C12 0.1(6)
C15 C14 N1 C11 -179.6(4)
C15 C14 N1 C12 -5.4(5)
C13 C12 N1 C11 35.7(5)
C16 C12 N1 C11 159.9(4)
C13 C12 N1 C14 -138.4(3)
C16 C12 N1 C14 -14.3(5)
